data_7239019
loop_
_publ_author_name
'Ma, Shijun'
'Wu, Lulu'
'Liu, Ming'
'Xu, Xiufang'
'Huang, Yaodong'
'Wang, Yongmei'

_publ_section_title
;
 Highly enantioselective aza-Michael addition reactions of
 4-nitrophthalimide with \a,\b-unsaturated ketones
;
_journal_issue 29
_journal_name_full 'RSC Advances'
_journal_page_first 11498
_journal_paper_doi 10.1039/c3ra41179f
_journal_volume 3
_journal_year 2013
_chemical_formula_sum 'C23 H15 Cl N2 O5'
_chemical_formula_weight 434.82
_space_group_IT_number 4
_space_group_name_Hall 'P 2yb'
_space_group_name_H-M_alt 'P 1 21 1'
_symmetry_cell_setting monoclinic
_symmetry_space_group_name_H-M 'P 1 21 1'
_atom_sites_solution_hydrogens geom
_atom_sites_solution_primary direct
_atom_sites_solution_secondary difmap
_audit_creation_method SHELXL-97
_cell_angle_alpha 90.00
_cell_angle_beta 93.314(5)
_cell_angle_gamma 90.00
_cell_formula_units_Z 2
_cell_length_a 5.9139(18)
_cell_length_b 18.664(6)
_cell_length_c 8.834(3)
_cell_measurement_reflns_used 3086
_cell_measurement_temperature 113(2)
_cell_measurement_theta_max 27.9
_cell_measurement_theta_min 2.2
_cell_volume 973.4(5)
_computing_cell_refinement CrystalClear
_computing_data_collection CrystalClear
_computing_data_reduction CrystalClear
_computing_molecular_graphics 'Bruker SHELXTL'
_computing_publication_material 'CrystalStructure 3.8'
_computing_structure_refinement 'SHELXL-97 (Sheldrick, 1997)'
_computing_structure_solution 'SHELXS-97 (Sheldrick, 1990)'
_diffrn_ambient_temperature 113(2)
_diffrn_detector_area_resol_mean 14.22
_diffrn_measured_fraction_theta_full 1.000
_diffrn_measured_fraction_theta_max 1.000
_diffrn_measurement_device_type 'Rigaku Saturn724 CCD'
_diffrn_measurement_method '\w and \f scans'
_diffrn_radiation_monochromator multilayer
_diffrn_radiation_source 'rotating anode'
_diffrn_radiation_type MoK\a
_diffrn_radiation_wavelength 0.71073
_diffrn_reflns_av_R_equivalents 0.0391
_diffrn_reflns_av_sigmaI/netI 0.0678
_diffrn_reflns_limit_h_max 7
_diffrn_reflns_limit_h_min -7
_diffrn_reflns_limit_k_max 24
_diffrn_reflns_limit_k_min -22
_diffrn_reflns_limit_l_max 11
_diffrn_reflns_limit_l_min -11
_diffrn_reflns_number 11137
_diffrn_reflns_theta_full 27.85
_diffrn_reflns_theta_max 27.85
_diffrn_reflns_theta_min 2.18
_diffrn_standards_decay_% 0
_diffrn_standards_interval_count 0
_diffrn_standards_interval_time 0
_diffrn_standards_number 0
_exptl_absorpt_coefficient_mu 0.237
_exptl_absorpt_correction_T_max 0.9721
_exptl_absorpt_correction_T_min 0.9541
_exptl_absorpt_correction_type multi-scan
_exptl_absorpt_process_details CrystalClear
_exptl_crystal_colour Colorless
_exptl_crystal_density_diffrn 1.483
_exptl_crystal_density_method 'not measured'
_exptl_crystal_description Prism
_exptl_crystal_F_000 448
_exptl_crystal_size_max 0.20
_exptl_crystal_size_mid 0.18
_exptl_crystal_size_min 0.12
_refine_diff_density_max 0.214
_refine_diff_density_min -0.225
_refine_diff_density_rms 0.048
_refine_ls_abs_structure_details 'Flack H D (1983), Acta Cryst. A39, 876-881'
_refine_ls_abs_structure_Flack -0.06(4)
_refine_ls_extinction_method none
_refine_ls_goodness_of_fit_ref 1.017
_refine_ls_hydrogen_treatment constr
_refine_ls_matrix_type full
_refine_ls_number_parameters 280
_refine_ls_number_reflns 4549
_refine_ls_number_restraints 1
_refine_ls_restrained_S_all 1.017
_refine_ls_R_factor_all 0.0434
_refine_ls_R_factor_gt 0.0309
_refine_ls_shift/su_max 0.001
_refine_ls_shift/su_mean 0.000
_refine_ls_structure_factor_coef Fsqd
_refine_ls_weighting_details 'calc w=1/[\s^2^(Fo^2^)+(0.0141P)^2^+0.0000P] where P=(Fo^2^+2Fc^2^)/3'
_refine_ls_weighting_scheme calc
_refine_ls_wR_factor_gt 0.0531
_refine_ls_wR_factor_ref 0.0555
_reflns_number_gt 3367
_reflns_number_total 4549
_reflns_threshold_expression >2sigma(I)
_cod_data_source_file c3ra41179f.txt
_cod_data_source_block shelx
_cod_depositor_comments
;
The following automatic conversions were performed:

data item '_symmetry_cell_setting' value 'Monoclinic' was changed to
'monoclinic' in accordance with the
/home/saulius/struct/COD-crude-data/automatic-downloads/DataCite-retrospective/RSC/depositions/lib/dictionaries/cif_core.dic
dictionary named 'cif_core.dic' version 2.4.2 last updated on
2011-04-26.

Automatic conversion script
Id: cif_fix_values 6909 2019-04-08 15:41:33Z antanas 
;
_cod_original_sg_symbol_H-M P2(1)
_cod_database_code 7239019

loop_
_symmetry_equiv_pos_as_xyz
'x, y, z'
'-x, y+1/2, -z'

loop_
_atom_site_label
_atom_site_type_symbol
_atom_site_fract_x
_atom_site_fract_y
_atom_site_fract_z
_atom_site_U_iso_or_equiv
_atom_site_adp_type
_atom_site_occupancy
_atom_site_symmetry_multiplicity
_atom_site_calc_flag
_atom_site_refinement_flags
Cl1 Cl 1.27560(8) 0.61632(2) -0.53375(5) 0.02844(12) Uani 1 1 d .
O1 O 1.3836(2) 0.46066(6) -0.00185(14) 0.0294(3) Uani 1 1 d .
O2 O 0.68776(19) 0.60520(6) 0.19718(13) 0.0253(3) Uani 1 1 d .
O3 O 1.3205(2) 0.71641(6) 0.03165(14) 0.0290(3) Uani 1 1 d .
O4 O 0.4030(2) 0.84787(7) 0.47950(15) 0.0377(4) Uani 1 1 d .
O5 O 0.6480(2) 0.93470(7) 0.49295(15) 0.0326(3) Uani 1 1 d .
N1 N 1.0259(2) 0.64360(7) 0.09973(15) 0.0186(3) Uani 1 1 d .
N2 N 0.5822(3) 0.87557(9) 0.44725(16) 0.0269(4) Uani 1 1 d .
C1 C 1.0160(3) 0.36248(10) 0.2399(2) 0.0254(5) Uani 1 1 d .
H1 H 0.9011 0.3972 0.2526 0.031 Uiso 1 1 calc R
C2 C 0.9985(3) 0.29525(10) 0.3046(2) 0.0285(5) Uani 1 1 d .
H2 H 0.8708 0.2839 0.3606 0.034 Uiso 1 1 calc R
C3 C 1.1646(3) 0.24487(10) 0.2885(2) 0.0279(5) Uani 1 1 d .
H3 H 1.1525 0.1991 0.3346 0.033 Uiso 1 1 calc R
C4 C 1.3493(3) 0.26055(10) 0.2053(2) 0.0313(5) Uani 1 1 d .
H4 H 1.4640 0.2256 0.1940 0.038 Uiso 1 1 calc R
C5 C 1.3666(3) 0.32728(9) 0.1386(2) 0.0262(4) Uani 1 1 d .
H5 H 1.4926 0.3376 0.0803 0.031 Uiso 1 1 calc R
C6 C 1.2016(3) 0.37944(9) 0.15594(19) 0.0188(4) Uani 1 1 d .
C7 C 1.2344(3) 0.45069(10) 0.08523(19) 0.0215(4) Uani 1 1 d .
C8 C 1.0818(3) 0.51137(9) 0.12968(19) 0.0200(4) Uani 1 1 d .
H8A H 1.1133 0.5230 0.2382 0.024 Uiso 1 1 calc R
H8B H 0.9216 0.4961 0.1156 0.024 Uiso 1 1 calc R
C9 C 1.1194(3) 0.57822(9) 0.03362(18) 0.0195(4) Uani 1 1 d .
H9 H 1.2870 0.5854 0.0336 0.023 Uiso 1 1 calc R
C10 C 1.0348(3) 0.57014(9) -0.13148(18) 0.0168(4) Uani 1 1 d .
C11 C 0.8194(3) 0.54404(9) -0.1727(2) 0.0203(4) Uani 1 1 d .
H11 H 0.7209 0.5304 -0.0966 0.024 Uiso 1 1 calc R
C12 C 0.7483(3) 0.53788(9) -0.3242(2) 0.0224(4) Uani 1 1 d .
H12 H 0.6020 0.5192 -0.3511 0.027 Uiso 1 1 calc R
C13 C 0.8881(3) 0.55857(9) -0.4371(2) 0.0214(4) Uani 1 1 d .
H13 H 0.8394 0.5543 -0.5411 0.026 Uiso 1 1 calc R
C14 C 1.0992(3) 0.58544(9) -0.39491(19) 0.0193(4) Uani 1 1 d .
C15 C 1.1750(3) 0.59130(8) -0.24408(18) 0.0186(4) Uani 1 1 d .
H15 H 1.3219 0.6097 -0.2179 0.022 Uiso 1 1 calc R
C16 C 1.1433(3) 0.70867(9) 0.09137(19) 0.0216(4) Uani 1 1 d .
C17 C 1.0114(3) 0.76247(9) 0.17372(18) 0.0203(4) Uani 1 1 d .
C18 C 1.0575(3) 0.83384(10) 0.20149(19) 0.0255(4) Uani 1 1 d .
H18 H 1.1840 0.8568 0.1610 0.031 Uiso 1 1 calc R
C19 C 0.9113(3) 0.87063(10) 0.2912(2) 0.0252(5) Uani 1 1 d .
H19 H 0.9374 0.9197 0.3146 0.030 Uiso 1 1 calc R
C20 C 0.7279(3) 0.83554(10) 0.34615(19) 0.0221(4) Uani 1 1 d .
C21 C 0.6759(3) 0.76392(9) 0.31596(19) 0.0207(4) Uani 1 1 d .
H21 H 0.5472 0.7412 0.3540 0.025 Uiso 1 1 calc R
C22 C 0.8242(3) 0.72819(9) 0.22696(19) 0.0191(4) Uani 1 1 d .
C23 C 0.8263(3) 0.65173(9) 0.17650(18) 0.0203(4) Uani 1 1 d .

loop_
_atom_site_aniso_label
_atom_site_aniso_U_11
_atom_site_aniso_U_22
_atom_site_aniso_U_33
_atom_site_aniso_U_23
_atom_site_aniso_U_13
_atom_site_aniso_U_12
Cl1 0.0341(3) 0.0330(3) 0.0186(2) 0.0038(2) 0.00525(18) -0.0023(2)
O1 0.0319(8) 0.0246(8) 0.0328(8) 0.0040(6) 0.0125(6) 0.0009(6)
O2 0.0266(7) 0.0204(8) 0.0290(7) 0.0006(6) 0.0033(6) -0.0038(6)
O3 0.0296(8) 0.0252(8) 0.0331(8) 0.0001(6) 0.0086(6) -0.0069(6)
O4 0.0313(9) 0.0380(9) 0.0447(9) -0.0074(8) 0.0097(7) 0.0005(7)
O5 0.0393(9) 0.0212(8) 0.0368(8) -0.0060(6) -0.0034(7) 0.0059(6)
N1 0.0259(9) 0.0150(8) 0.0150(7) 0.0005(6) 0.0026(6) -0.0032(7)
N2 0.0333(11) 0.0248(9) 0.0219(9) 0.0014(7) -0.0041(8) 0.0076(8)
C1 0.0201(11) 0.0267(12) 0.0299(11) -0.0010(9) 0.0050(9) 0.0030(8)
C2 0.0255(12) 0.0271(11) 0.0333(11) 0.0033(9) 0.0062(9) -0.0053(9)
C3 0.0351(13) 0.0195(11) 0.0292(11) 0.0016(8) 0.0023(9) -0.0034(9)
C4 0.0349(13) 0.0224(11) 0.0378(12) 0.0017(10) 0.0113(10) 0.0055(9)
C5 0.0251(11) 0.0254(11) 0.0290(11) 0.0019(9) 0.0093(9) 0.0034(9)
C6 0.0224(11) 0.0175(9) 0.0162(9) -0.0017(7) -0.0003(8) -0.0021(8)
C7 0.0225(11) 0.0224(10) 0.0194(9) -0.0010(8) -0.0013(8) -0.0012(8)
C8 0.0276(11) 0.0169(10) 0.0158(9) 0.0004(7) 0.0038(8) 0.0018(8)
C9 0.0226(10) 0.0195(10) 0.0164(9) -0.0004(8) 0.0003(7) 0.0012(8)
C10 0.0228(11) 0.0117(9) 0.0157(9) -0.0016(7) 0.0005(7) 0.0013(7)
C11 0.0226(11) 0.0159(9) 0.0229(10) -0.0017(8) 0.0051(8) -0.0009(8)
C12 0.0168(11) 0.0212(10) 0.0286(11) -0.0046(8) -0.0043(8) 0.0006(8)
C13 0.0260(11) 0.0180(10) 0.0194(10) -0.0041(8) -0.0047(8) 0.0041(8)
C14 0.0241(10) 0.0157(9) 0.0185(9) -0.0009(7) 0.0041(7) 0.0014(8)
C15 0.0174(10) 0.0181(10) 0.0201(9) -0.0012(7) -0.0004(7) 0.0010(7)
C16 0.0266(11) 0.0213(10) 0.0164(9) 0.0014(8) -0.0019(8) -0.0019(8)
C17 0.0254(11) 0.0181(10) 0.0174(9) 0.0008(8) 0.0001(8) -0.0016(8)
C18 0.0303(12) 0.0233(11) 0.0228(10) 0.0027(8) 0.0004(9) -0.0034(9)
C19 0.0330(12) 0.0163(10) 0.0255(10) 0.0010(8) -0.0048(9) -0.0016(9)
C20 0.0261(11) 0.0217(10) 0.0181(9) -0.0012(8) -0.0015(8) 0.0053(8)
C21 0.0209(11) 0.0204(10) 0.0207(9) 0.0006(8) -0.0006(8) -0.0014(8)
C22 0.0230(11) 0.0169(10) 0.0171(9) 0.0012(8) -0.0024(8) -0.0013(8)
C23 0.0227(11) 0.0232(10) 0.0148(9) 0.0033(8) -0.0006(8) 0.0010(9)

loop_
_atom_type_symbol
_atom_type_description
_atom_type_scat_dispersion_real
_atom_type_scat_dispersion_imag
_atom_type_scat_source
C C 0.0033 0.0016 'International Tables Vol C Tables 4.2.6.8 and 6.1.1.4'
H H 0.0000 0.0000 'International Tables Vol C Tables 4.2.6.8 and 6.1.1.4'
N N 0.0061 0.0033 'International Tables Vol C Tables 4.2.6.8 and 6.1.1.4'
O O 0.0106 0.0060 'International Tables Vol C Tables 4.2.6.8 and 6.1.1.4'
Cl Cl 0.1484 0.1585 'International Tables Vol C Tables 4.2.6.8 and 6.1.1.4'

loop_
_geom_angle_atom_site_label_1
_geom_angle_atom_site_label_2
_geom_angle_atom_site_label_3
_geom_angle
C16 N1 C23 111.37(14)
C16 N1 C9 119.85(14)
C23 N1 C9 128.77(14)
O4 N2 O5 124.23(16)
O4 N2 C20 117.92(16)
O5 N2 C20 117.86(16)
C2 C1 C6 120.27(17)
C2 C1 H1 119.9
C6 C1 H1 119.9
C3 C2 C1 120.45(18)
C3 C2 H2 119.8
C1 C2 H2 119.8
C2 C3 C4 120.14(18)
C2 C3 H3 119.9
C4 C3 H3 119.9
C3 C4 C5 119.79(18)
C3 C4 H4 120.1
C5 C4 H4 120.1
C4 C5 C6 120.81(18)
C4 C5 H5 119.6
C6 C5 H5 119.6
C5 C6 C1 118.52(17)
C5 C6 C7 118.00(16)
C1 C6 C7 123.48(16)
O1 C7 C6 121.26(17)
O1 C7 C8 120.94(17)
C6 C7 C8 117.76(15)
C7 C8 C9 110.95(15)
C7 C8 H8A 109.4
C9 C8 H8A 109.4
C7 C8 H8B 109.4
C9 C8 H8B 109.4
H8A C8 H8B 108.0
N1 C9 C10 110.58(14)
N1 C9 C8 112.64(13)
C10 C9 C8 113.57(15)
N1 C9 H9 106.5
C10 C9 H9 106.5
C8 C9 H9 106.5
C15 C10 C11 119.16(15)
C15 C10 C9 118.77(15)
C11 C10 C9 122.05(15)
C12 C11 C10 120.29(16)
C12 C11 H11 119.9
C10 C11 H11 119.9
C11 C12 C13 120.77(17)
C11 C12 H12 119.6
C13 C12 H12 119.6
C14 C13 C12 118.42(16)
C14 C13 H13 120.8
C12 C13 H13 120.8
C13 C14 C15 121.82(16)
C13 C14 Cl1 119.84(13)
C15 C14 Cl1 118.30(13)
C14 C15 C10 119.52(16)
C14 C15 H15 120.2
C10 C15 H15 120.2
O3 C16 N1 124.78(17)
O3 C16 C17 128.71(17)
N1 C16 C17 106.48(15)
C18 C17 C22 122.68(17)
C18 C17 C16 129.45(17)
C22 C17 C16 107.85(15)
C17 C18 C19 117.13(18)
C17 C18 H18 121.4
C19 C18 H18 121.4
C20 C19 C18 119.65(17)
C20 C19 H19 120.2
C18 C19 H19 120.2
C19 C20 C21 123.86(17)
C19 C20 N2 118.04(16)
C21 C20 N2 118.07(16)
C22 C21 C20 115.55(16)
C22 C21 H21 122.2
C20 C21 H21 122.2
C21 C22 C17 121.08(16)
C21 C22 C23 130.27(16)
C17 C22 C23 108.61(15)
O2 C23 N1 126.07(16)
O2 C23 C22 128.31(16)
N1 C23 C22 105.61(15)

loop_
_geom_bond_atom_site_label_1
_geom_bond_atom_site_label_2
_geom_bond_distance
Cl1 C14 1.7530(18)
O1 C7 1.2177(19)
O2 C23 1.2150(19)
O3 C16 1.209(2)
O4 N2 1.2272(18)
O5 N2 1.2305(19)
N1 C16 1.403(2)
N1 C23 1.403(2)
N1 C9 1.474(2)
N2 C20 1.479(2)
C1 C2 1.385(3)
C1 C6 1.396(2)
C1 H1 0.9500
C2 C3 1.373(3)
C2 H2 0.9500
C3 C4 1.383(3)
C3 H3 0.9500
C4 C5 1.384(2)
C4 H4 0.9500
C5 C6 1.393(2)
C5 H5 0.9500
C6 C7 1.487(2)
C7 C8 1.514(2)
C8 C9 1.532(2)
C8 H8A 0.9900
C8 H8B 0.9900
C9 C10 1.522(2)
C9 H9 1.0000
C10 C15 1.389(2)
C10 C11 1.392(2)
C11 C12 1.384(2)
C11 H11 0.9500
C12 C13 1.386(2)
C12 H12 0.9500
C13 C14 1.376(2)
C13 H13 0.9500
C14 C15 1.386(2)
C15 H15 0.9500
C16 C17 1.487(2)
C17 C18 1.379(2)
C17 C22 1.384(2)
C18 C19 1.388(2)
C18 H18 0.9500
C19 C20 1.379(2)
C19 H19 0.9500
C20 C21 1.394(2)
C21 C22 1.383(2)
C21 H21 0.9500
C22 C23 1.495(2)

loop_
_geom_torsion_atom_site_label_1
_geom_torsion_atom_site_label_2
_geom_torsion_atom_site_label_3
_geom_torsion_atom_site_label_4
_geom_torsion
C6 C1 C2 C3 0.7(3)
C1 C2 C3 C4 -1.0(3)
C2 C3 C4 C5 0.1(3)
C3 C4 C5 C6 0.9(3)
C4 C5 C6 C1 -1.2(3)
C4 C5 C6 C7 178.13(18)
C2 C1 C6 C5 0.3(3)
C2 C1 C6 C7 -178.93(17)
C5 C6 C7 O1 9.7(2)
C1 C6 C7 O1 -171.08(17)
C5 C6 C7 C8 -168.07(16)
C1 C6 C7 C8 11.2(2)
O1 C7 C8 C9 8.8(2)
C6 C7 C8 C9 -173.50(14)
C16 N1 C9 C10 -89.76(19)
C23 N1 C9 C10 91.13(19)
C16 N1 C9 C8 141.97(15)
C23 N1 C9 C8 -37.1(2)
C7 C8 C9 N1 -163.65(14)
C7 C8 C9 C10 69.66(19)
N1 C9 C10 C15 99.28(18)
C8 C9 C10 C15 -132.96(16)
N1 C9 C10 C11 -78.99(19)
C8 C9 C10 C11 48.8(2)
C15 C10 C11 C12 1.4(2)
C9 C10 C11 C12 179.64(16)
C10 C11 C12 C13 -1.1(2)
C11 C12 C13 C14 -0.1(2)
C12 C13 C14 C15 0.9(3)
C12 C13 C14 Cl1 -176.85(13)
C13 C14 C15 C10 -0.5(3)
Cl1 C14 C15 C10 177.21(12)
C11 C10 C15 C14 -0.6(2)
C9 C10 C15 C14 -178.92(15)
C23 N1 C16 O3 179.76(17)
C9 N1 C16 O3 0.5(3)
C23 N1 C16 C17 1.83(18)
C9 N1 C16 C17 -177.43(14)
O3 C16 C17 C18 0.3(3)
N1 C16 C17 C18 178.15(17)
O3 C16 C17 C22 -177.85(17)
N1 C16 C17 C22 -0.02(19)
C22 C17 C18 C19 2.3(3)
C16 C17 C18 C19 -175.68(17)
C17 C18 C19 C20 -0.9(3)
C18 C19 C20 C21 -0.7(3)
C18 C19 C20 N2 177.15(15)
O4 N2 C20 C19 170.36(17)
O5 N2 C20 C19 -9.3(2)
O4 N2 C20 C21 -11.7(2)
O5 N2 C20 C21 168.71(16)
C19 C20 C21 C22 0.9(3)
N2 C20 C21 C22 -176.91(15)
C20 C21 C22 C17 0.4(2)
C20 C21 C22 C23 177.82(17)
C18 C17 C22 C21 -2.1(3)
C16 C17 C22 C21 176.26(16)
C18 C17 C22 C23 -179.97(16)
C16 C17 C22 C23 -1.65(19)
C16 N1 C23 O2 177.78(16)
C9 N1 C23 O2 -3.0(3)
C16 N1 C23 C22 -2.78(17)
C9 N1 C23 C22 176.39(15)
C21 C22 C23 O2 4.5(3)
C17 C22 C23 O2 -177.86(17)
C21 C22 C23 N1 -174.94(17)
C17 C22 C23 N1 2.72(18)
